data_4514579
loop_
_publ_author_name
'Zhou, Bihang'
'Zheng, Jia-Jia'
'Duan, Jingui'
'Hou, Chunchao'
'Wang, Yang'
'Jin, Wanqin'
'Xu, Qiang'

_publ_section_title
;
 Chemically Robust, Cu-based Porous Coordination Polymer Nanosheets for
 Efficient Hydrogen Evolution: Experimental and Theoretical Studies.
;
_journal_issue 23
_journal_name_full 'ACS applied materials &amp; interfaces'
_journal_page_first 21086
_journal_page_last 21093
_journal_paper_doi 10.1021/acsami.9b04471
_journal_volume 11
_journal_year 2019
_chemical_formula_sum 'C26 H22 Cu2 N2 O12'
_chemical_formula_weight 681.53
_space_group_crystal_system monoclinic
_space_group_IT_number 14
_space_group_name_Hall '-P 2ybc'
_space_group_name_H-M_alt 'P 1 21/c 1'
_symmetry_space_group_name_Hall '-P 2ybc'
_symmetry_space_group_name_H-M 'P 1 21/c 1'
_atom_sites_solution_hydrogens mixed
_audit_creation_method SHELXL-2013
_cell_angle_alpha 90
_cell_angle_beta 90.10
_cell_angle_gamma 90
_cell_formula_units_Z 8
_cell_length_a 20.091(5)
_cell_length_b 19.410(5)
_cell_length_c 13.624(4)
_cell_measurement_reflns_used 1862
_cell_measurement_temperature 293(2)
_cell_measurement_theta_max 21.994
_cell_measurement_theta_min 2.277
_cell_volume 5313(2)
_computing_structure_refinement 'SHELXL-2013 (Sheldrick, 2013)'
_diffrn_ambient_temperature 293(2)
_diffrn_measured_fraction_theta_full 0.897
_diffrn_measured_fraction_theta_max 1.000
_diffrn_measurement_device_type 'Bruker Smart CCD'
_diffrn_radiation_type MoK\a
_diffrn_radiation_wavelength 0.71073
_diffrn_reflns_av_R_equivalents 0.1431
_diffrn_reflns_av_unetI/netI 0.1925
_diffrn_reflns_Laue_measured_fraction_full 0.897
_diffrn_reflns_Laue_measured_fraction_max 1.000
_diffrn_reflns_limit_h_max 23
_diffrn_reflns_limit_h_min -23
_diffrn_reflns_limit_k_max 22
_diffrn_reflns_limit_k_min -19
_diffrn_reflns_limit_l_max 15
_diffrn_reflns_limit_l_min -15
_diffrn_reflns_number 35432
_diffrn_reflns_point_group_measured_fraction_full 0.897
_diffrn_reflns_point_group_measured_fraction_max 1.000
_diffrn_reflns_theta_full 25.242
_diffrn_reflns_theta_max 24.298
_diffrn_reflns_theta_min 1.013
_exptl_absorpt_coefficient_mu 1.672
_exptl_crystal_colour blue
_exptl_crystal_density_diffrn 1.704
_exptl_crystal_description block
_exptl_crystal_F_000 2768
_refine_diff_density_max 1.637
_refine_diff_density_min -1.753
_refine_diff_density_rms 0.163
_refine_ls_extinction_method none
_refine_ls_goodness_of_fit_ref 1.034
_refine_ls_hydrogen_treatment constr
_refine_ls_matrix_type full
_refine_ls_number_parameters 757
_refine_ls_number_reflns 8627
_refine_ls_number_restraints 1223
_refine_ls_restrained_S_all 1.067
_refine_ls_R_factor_all 0.1595
_refine_ls_R_factor_gt 0.0768
_refine_ls_shift/su_max 0.000
_refine_ls_shift/su_mean 0.000
_refine_ls_structure_factor_coef Fsqd
_refine_ls_weighting_details
;
 w=1/[\s^2^(Fo^2^)+(0.0625P)^2^]
 where P=(Fo^2^+2Fc^2^)/3
;
_refine_ls_weighting_scheme calc
_refine_ls_wR_factor_gt 0.1834
_refine_ls_wR_factor_ref 0.2032
_reflns_Friedel_coverage 0.000
_reflns_number_gt 3439
_reflns_number_total 8627
_reflns_threshold_expression 'I > 2\s(I)'
_cod_data_source_file am9b04471_si_002.cif
_cod_data_source_block NTU-33
_cod_database_code 4514579
_shelx_space_group_comment
;
The symmetry employed for this shelxl refinement is uniquely defined
by the following loop, which should always be used as a source of
symmetry information in preference to the above space-group names.
They are only intended as comments.
;
_shelxl_version_number 2013-2

loop_
_space_group_symop_operation_xyz
'x, y, z'
'-x, y+1/2, -z+1/2'
'-x, -y, -z'
'x, -y-1/2, z-1/2'

loop_
_atom_site_label
_atom_site_type_symbol
_atom_site_fract_x
_atom_site_fract_y
_atom_site_fract_z
_atom_site_U_iso_or_equiv
_atom_site_adp_type
_atom_site_occupancy
_atom_site_site_symmetry_order
_atom_site_calc_flag
_atom_site_refinement_flags_posn
_atom_site_refinement_flags_adp
C1 C -0.3548(5) 0.5364(5) 0.2095(8) 0.0306(18) Uani 1 1 d . U
H1 H -0.3652 0.4943 0.1808 0.037 Uiso 1 1 calc R U
C2 C -0.2920(5) 0.5619(5) 0.2007(7) 0.0305(18) Uani 1 1 d . U
H2 H -0.2613 0.5379 0.1629 0.037 Uiso 1 1 calc R U
C3 C -0.2726(5) 0.6218(5) 0.2456(8) 0.0274(16) Uani 1 1 d . U
C4 C -0.3213(5) 0.6578(5) 0.2936(8) 0.0287(18) Uani 1 1 d . U
H4 H -0.3110 0.6998 0.3226 0.034 Uiso 1 1 calc R U
C5 C -0.3849(5) 0.6328(5) 0.2995(8) 0.0303(18) Uani 1 1 d . U
H5 H -0.4167 0.6590 0.3320 0.036 Uiso 1 1 calc R U
C6 C -0.2022(5) 0.6416(5) 0.2459(7) 0.0274(16) Uani 1 1 d . U
C7 C -0.1517(5) 0.5922(6) 0.2426(7) 0.0302(17) Uani 1 1 d . U
H7 H -0.1634 0.5459 0.2395 0.036 Uiso 1 1 calc R U
C8 C -0.0850(5) 0.6095(5) 0.2435(8) 0.0305(16) Uani 1 1 d . U
C9 C -0.0668(5) 0.6791(5) 0.2506(7) 0.0281(17) Uani 1 1 d . U
H9 H -0.0220 0.6912 0.2520 0.034 Uiso 1 1 calc R U
C10 C -0.1142(5) 0.7288(5) 0.2556(8) 0.0272(16) Uani 1 1 d . U
C11 C -0.1820(5) 0.7125(5) 0.2511(7) 0.0283(17) Uani 1 1 d . U
H11 H -0.2138 0.7473 0.2516 0.034 Uiso 1 1 calc R U
C12 C -0.0343(6) 0.5523(6) 0.2398(9) 0.0376(18) Uani 1 1 d . U
C13 C -0.0953(5) 0.8027(6) 0.2622(8) 0.0304(16) Uani 1 1 d . U
C14 C 0.1128(5) 0.8012(5) 0.2263(7) 0.0293(18) Uani 1 1 d . U
H14 H 0.0777 0.7771 0.1981 0.035 Uiso 1 1 calc R U
C15 C 0.1788(5) 0.7768(5) 0.2159(7) 0.0280(18) Uani 1 1 d . U
H15 H 0.1866 0.7358 0.1824 0.034 Uiso 1 1 calc R U
C16 C 0.2313(5) 0.8125(5) 0.2544(8) 0.0264(16) Uani 1 1 d . U
C17 C 0.2160(5) 0.8709(5) 0.3073(7) 0.0280(18) Uani 1 1 d . U
H17 H 0.2500 0.8960 0.3368 0.034 Uiso 1 1 calc R U
C18 C 0.1520(5) 0.8925(5) 0.3171(8) 0.0286(18) Uani 1 1 d . U
H18 H 0.1437 0.9321 0.3535 0.034 Uiso 1 1 calc R U
C19 C 0.3025(5) 0.7899(5) 0.2420(7) 0.0248(15) Uani 1 1 d . U
C20 C 0.3205(5) 0.7212(5) 0.2455(7) 0.0227(17) Uani 1 1 d . U
H20 H 0.2881 0.6872 0.2518 0.027 Uiso 1 1 calc R U
C21 C 0.3876(5) 0.7032(5) 0.2396(7) 0.0232(15) Uani 1 1 d . U
C22 C 0.4359(5) 0.7531(5) 0.2276(7) 0.0253(17) Uani 1 1 d . U
H22 H 0.4806 0.7410 0.2244 0.030 Uiso 1 1 calc R U
C23 C 0.4164(5) 0.8225(5) 0.2203(7) 0.0264(16) Uani 1 1 d . U
C24 C 0.3517(5) 0.8406(5) 0.2297(7) 0.0252(17) Uani 1 1 d . U
H24 H 0.3397 0.8868 0.2279 0.030 Uiso 1 1 calc R U
C25 C 0.4076(5) 0.6293(5) 0.2466(8) 0.0265(16) Uani 1 1 d . U
C26 C 0.4689(5) 0.8774(6) 0.2061(8) 0.0306(17) Uani 1 1 d . U
C27 C 0.1027(5) 0.9299(5) 1.0460(7) 0.0262(17) Uani 1 1 d . U
H27 H 0.1137 0.9702 1.0791 0.031 Uiso 1 1 calc R U
C28 C 0.0377(5) 0.9071(5) 1.0464(7) 0.0254(17) Uani 1 1 d . U
H28 H 0.0055 0.9333 1.0780 0.030 Uiso 1 1 calc R U
C29 C 0.0192(5) 0.8461(5) 1.0011(7) 0.0219(15) Uani 1 1 d . U
C30 C 0.0711(5) 0.8096(5) 0.9567(8) 0.0272(17) Uani 1 1 d . U
H30 H 0.0626 0.7673 0.9273 0.033 Uiso 1 1 calc R U
C31 C 0.1335(5) 0.8356(5) 0.9564(8) 0.0271(17) Uani 1 1 d . U
H31 H 0.1665 0.8104 0.9247 0.033 Uiso 1 1 calc R U
C32 C -0.0508(5) 0.8235(5) 1.0030(7) 0.0202(15) Uani 1 1 d . U
C33 C -0.1009(5) 0.8722(5) 1.0085(7) 0.0217(16) Uani 1 1 d . U
H33 H -0.0893 0.9185 1.0123 0.026 Uiso 1 1 calc R U
C34 C -0.1671(5) 0.8548(5) 1.0085(7) 0.0211(15) Uani 1 1 d . U
C35 C -0.1850(5) 0.7861(5) 1.0074(7) 0.0198(16) Uani 1 1 d . U
H35 H -0.2297 0.7738 1.0096 0.024 Uiso 1 1 calc R U
C36 C -0.1362(5) 0.7355(5) 1.0032(7) 0.0200(15) Uani 1 1 d . U
C37 C -0.0698(5) 0.7546(5) 1.0006(7) 0.0202(16) Uani 1 1 d . U
H37 H -0.0372 0.7206 0.9971 0.024 Uiso 1 1 calc R U
C38 C -0.1561(5) 0.6624(5) 0.9994(7) 0.0218(16) Uani 1 1 d . U
C39 C -0.2203(5) 0.9095(5) 1.0106(8) 0.0263(16) Uani 1 1 d . U
C40 C 0.6349(5) 0.6630(5) 1.0081(8) 0.0297(18) Uani 1 1 d . U
H40 H 0.6691 0.6884 1.0367 0.036 Uiso 1 1 calc R U
C41 C 0.5710(5) 0.6877(5) 1.0151(8) 0.0278(18) Uani 1 1 d . U
H41 H 0.5634 0.7299 1.0455 0.033 Uiso 1 1 calc R U
C42 C 0.5181(5) 0.6510(5) 0.9781(7) 0.0223(15) Uani 1 1 d . U
C43 C 0.5336(5) 0.5906(5) 0.9301(7) 0.0266(17) Uani 1 1 d . U
H43 H 0.4995 0.5641 0.9035 0.032 Uiso 1 1 calc R U
C44 C 0.5989(5) 0.5684(5) 0.9205(8) 0.0292(18) Uani 1 1 d . U
H44 H 0.6081 0.5285 0.8853 0.035 Uiso 1 1 calc R U
C45 C 0.4488(5) 0.6728(5) 0.9878(7) 0.0190(15) Uani 1 1 d . U
C46 C 0.4299(5) 0.7413(5) 0.9832(7) 0.0180(16) Uani 1 1 d . U
H46 H 0.4623 0.7749 0.9746 0.022 Uiso 1 1 calc R U
C47 C 0.3635(5) 0.7610(5) 0.9912(7) 0.0174(15) Uani 1 1 d . U
C48 C 0.3156(5) 0.7113(5) 1.0077(7) 0.0154(16) Uani 1 1 d . U
H48 H 0.2713 0.7243 1.0152 0.019 Uiso 1 1 calc R U
C49 C 0.3328(5) 0.6428(5) 1.0131(7) 0.0167(15) Uani 1 1 d . U
C50 C 0.3992(5) 0.6249(5) 1.0029(7) 0.0182(16) Uani 1 1 d . U
H50 H 0.4108 0.5786 1.0063 0.022 Uiso 1 1 calc R U
C51 C 0.3455(5) 0.8366(5) 0.9851(7) 0.0217(15) Uani 1 1 d . U
C52 C 0.2823(5) 0.5886(5) 1.0365(7) 0.0205(16) Uani 1 1 d . U
Cu1 Cu 0.01006(7) 0.90565(7) 0.27817(12) 0.0401(4) Uani 1 1 d . U
Cu4 Cu 0.24169(6) 0.94063(6) 0.99045(10) 0.0266(4) Uani 1 1 d . U
Cu5 Cu 0.51054(7) 0.52971(7) 0.29554(11) 0.0345(4) Uani 1 1 d . U
Cu6 Cu 0.74064(6) 0.56141(7) 0.95591(12) 0.0402(5) Uani 1 1 d . U
N1 N -0.4036(4) 0.5719(4) 0.2602(6) 0.0308(17) Uani 1 1 d . U
N2 N 0.1010(4) 0.8595(4) 0.2770(6) 0.0282(16) Uani 1 1 d . U
N3 N 0.1509(4) 0.8946(4) 0.9981(6) 0.0245(15) Uani 1 1 d . U
N4 N 0.6502(4) 0.6050(4) 0.9626(6) 0.0281(16) Uani 1 1 d . U
O1 O -0.0547(4) 0.4927(4) 0.2419(5) 0.0394(18) Uani 1 1 d . U
O2 O 0.0250(4) 0.5698(4) 0.2284(7) 0.066(2) Uani 1 1 d . U
O3 O -0.0327(3) 0.8163(3) 0.2663(5) 0.0378(14) Uani 1 1 d . U
O4 O -0.1403(3) 0.8473(4) 0.2651(5) 0.0378(19) Uani 1 1 d . U
O5 O -0.0714(4) 0.9535(4) 0.2424(7) 0.077(2) Uani 1 1 d . U
H5B H -0.0961 0.9257 0.2108 0.092 Uiso 1 1 d R U
H5A H -0.0616 0.9868 0.2046 0.092 Uiso 1 1 d R U
O6 O 0.0121(4) 0.9180(4) 0.4439(6) 0.074(3) Uani 1 1 d . U
H6A H -0.0259 0.9317 0.4633 0.089 Uiso 1 1 d R U
H6B H 0.0406 0.9486 0.4587 0.089 Uiso 1 1 d R U
O7 O 0.3627(3) 0.5827(4) 0.2405(5) 0.0365(19) Uani 1 1 d . U
O8 O 0.4695(3) 0.6161(3) 0.2580(5) 0.0326(14) Uani 1 1 d . U
O9 O 0.5275(3) 0.8610(4) 0.1894(6) 0.043(2) Uani 1 1 d . U
O10 O 0.4478(3) 0.9394(4) 0.2110(5) 0.0364(17) Uani 1 1 d . U
O11 O 0.4268(3) 0.4876(4) 0.3349(5) 0.0415(19) Uani 1 1 d . U
H11B H 0.4310 0.4440 0.3346 0.050 Uiso 1 1 d R U
H11A H 0.3971 0.4990 0.2969 0.062 Uiso 1 1 d R U
O12 O 0.5191(4) 0.5725(4) 0.4551(5) 0.050(2) Uani 1 1 d . U
H12A H 0.4821 0.5669 0.4844 0.060 Uiso 1 1 d R U
H12 H 0.5486 0.5520 0.4848 0.075 Uiso 1 1 d R U
O13 O -0.1109(3) 0.6159(3) 1.0011(5) 0.0306(18) Uani 1 1 d . U
O14 O -0.2171(3) 0.6484(3) 0.9878(5) 0.0233(15) Uani 1 1 d . U
O15 O -0.2790(3) 0.8949(3) 1.0241(6) 0.0384(19) Uani 1 1 d . U
O16 O -0.1973(3) 0.9697(3) 0.9994(5) 0.0289(16) Uani 1 1 d . U
O17 O 0.2437(4) 0.9501(4) 0.8262(5) 0.051(2) Uani 1 1 d . U
H17B H 0.2103 0.9292 0.8022 0.061 Uiso 1 1 d R U
H17A H 0.2828 0.9658 0.8099 0.076 Uiso 1 1 d R U
O18 O 0.3236(3) 0.9846(3) 1.0383(6) 0.0408(19) Uani 1 1 d . U
H18B H 0.3449 1.0009 0.9897 0.049 Uiso 1 1 d R U
H18A H 0.3143 1.0156 1.0767 0.061 Uiso 1 1 d R U
O19 O 0.2843(3) 0.8503(3) 0.9909(5) 0.0251(13) Uani 1 1 d . U
O20 O 0.3903(3) 0.8804(3) 0.9789(5) 0.0320(18) Uani 1 1 d . U
O21 O 0.2246(3) 0.6054(3) 1.0608(5) 0.0341(18) Uani 1 1 d . U
O22 O 0.3025(3) 0.5272(3) 1.0234(5) 0.0218(15) Uani 1 1 d . U
O23 O 0.7443(4) 0.5791(4) 0.7891(6) 0.076(3) Uani 1 1 d . U
H23A H 0.7177 0.6115 0.7740 0.091 Uiso 1 1 d R U
H23B H 0.7819 0.5679 0.7592 0.091 Uiso 1 1 d R U
O24 O 0.8193(5) 0.5174(5) 0.9851(9) 0.122(3) Uani 1 1 d . U
H24B H 0.8295 0.4890 0.9401 0.146 Uiso 1 1 d R U
H24C H 0.8136 0.4951 1.0380 0.146 Uiso 1 1 d R U

loop_
_atom_site_aniso_label
_atom_site_aniso_U_11
_atom_site_aniso_U_22
_atom_site_aniso_U_33
_atom_site_aniso_U_23
_atom_site_aniso_U_13
_atom_site_aniso_U_12
C1 0.029(3) 0.027(3) 0.036(3) -0.005(3) 0.002(3) -0.004(3)
C2 0.028(3) 0.028(3) 0.035(3) -0.004(3) 0.003(3) -0.002(3)
C3 0.025(2) 0.025(3) 0.033(3) -0.001(2) 0.000(2) -0.001(2)
C4 0.026(3) 0.026(3) 0.034(3) -0.004(3) 0.003(3) -0.002(3)
C5 0.028(3) 0.027(3) 0.036(3) -0.004(3) 0.006(3) -0.004(3)
C6 0.024(2) 0.026(3) 0.033(3) -0.002(3) 0.000(3) -0.001(2)
C7 0.027(3) 0.027(3) 0.036(3) -0.002(3) 0.001(3) 0.000(2)
C8 0.026(3) 0.027(3) 0.038(3) -0.001(3) -0.001(3) 0.000(2)
C9 0.025(3) 0.026(3) 0.033(3) -0.001(3) -0.001(3) 0.000(2)
C10 0.023(3) 0.024(3) 0.034(3) -0.004(3) -0.001(3) -0.001(2)
C11 0.025(3) 0.027(3) 0.033(3) -0.003(3) 0.000(3) -0.001(3)
C12 0.031(3) 0.030(3) 0.052(3) 0.000(3) 0.000(3) 0.001(3)
C13 0.023(3) 0.025(3) 0.043(3) -0.003(3) -0.001(3) -0.001(2)
C14 0.024(3) 0.026(3) 0.038(3) -0.003(3) -0.002(3) 0.000(3)
C15 0.025(3) 0.024(3) 0.035(3) -0.004(3) 0.000(3) 0.001(3)
C16 0.023(2) 0.023(3) 0.033(3) -0.002(2) 0.000(2) 0.000(2)
C17 0.025(3) 0.025(3) 0.034(3) -0.004(3) -0.001(3) 0.000(3)
C18 0.025(3) 0.026(3) 0.035(3) -0.004(3) 0.000(3) 0.000(3)
C19 0.023(2) 0.022(3) 0.030(3) -0.001(3) -0.001(2) 0.001(2)
C20 0.020(3) 0.021(3) 0.027(3) -0.002(3) -0.001(3) -0.002(2)
C21 0.020(3) 0.021(3) 0.029(3) 0.000(3) -0.001(3) 0.000(2)
C22 0.023(3) 0.023(3) 0.031(3) 0.001(3) -0.001(3) -0.001(2)
C23 0.024(2) 0.023(3) 0.032(3) 0.000(3) -0.001(3) -0.001(2)
C24 0.024(3) 0.021(3) 0.031(3) 0.000(3) -0.002(3) 0.000(2)
C25 0.024(3) 0.021(3) 0.035(3) 0.003(3) -0.003(3) 0.001(2)
C26 0.026(3) 0.024(3) 0.042(3) 0.001(3) -0.001(3) 0.001(2)
C27 0.021(3) 0.022(3) 0.035(3) 0.000(3) 0.002(3) -0.002(3)
C28 0.019(3) 0.022(3) 0.035(3) -0.002(3) 0.001(3) -0.001(3)
C29 0.017(2) 0.018(3) 0.031(3) -0.001(2) 0.000(2) -0.001(2)
C30 0.020(3) 0.022(3) 0.040(3) -0.003(3) 0.001(3) -0.002(3)
C31 0.019(3) 0.022(3) 0.041(3) -0.003(3) 0.002(3) 0.000(3)
C32 0.016(2) 0.017(3) 0.027(3) -0.001(3) -0.002(2) -0.001(2)
C33 0.018(3) 0.017(3) 0.030(3) -0.002(3) -0.001(3) -0.002(2)
C34 0.016(2) 0.016(3) 0.031(3) -0.002(3) 0.001(3) 0.000(2)
C35 0.016(3) 0.015(3) 0.028(3) -0.002(3) 0.000(3) -0.001(2)
C36 0.016(2) 0.015(2) 0.029(3) -0.002(3) 0.001(2) 0.000(2)
C37 0.016(3) 0.017(3) 0.028(3) 0.000(3) -0.003(3) 0.001(2)
C38 0.015(3) 0.016(3) 0.034(3) 0.001(3) -0.001(3) 0.001(2)
C39 0.018(3) 0.020(3) 0.041(3) -0.001(3) 0.001(3) 0.001(2)
C40 0.022(3) 0.025(3) 0.042(3) -0.002(3) -0.002(3) 0.001(3)
C41 0.021(3) 0.023(3) 0.039(3) -0.002(3) 0.000(3) 0.001(3)
C42 0.019(2) 0.019(3) 0.029(3) 0.002(2) 0.000(2) 0.002(2)
C43 0.022(3) 0.023(3) 0.034(3) 0.001(3) 0.000(3) 0.001(3)
C44 0.025(3) 0.026(3) 0.037(3) -0.001(3) -0.001(3) 0.002(3)
C45 0.017(2) 0.015(3) 0.025(3) 0.001(2) 0.000(2) 0.002(2)
C46 0.016(3) 0.015(3) 0.023(3) 0.002(3) 0.000(3) -0.001(2)
C47 0.015(2) 0.013(2) 0.024(3) 0.001(2) 0.000(2) 0.000(2)
C48 0.013(3) 0.012(3) 0.021(3) 0.002(3) -0.001(3) 0.002(2)
C49 0.015(2) 0.013(2) 0.023(3) 0.000(2) -0.001(2) 0.001(2)
C50 0.018(3) 0.013(3) 0.024(3) 0.000(3) 0.000(3) 0.003(2)
C51 0.015(3) 0.016(3) 0.034(3) 0.001(3) 0.000(3) 0.002(2)
C52 0.016(3) 0.014(3) 0.032(3) 0.001(3) 0.001(3) 0.000(2)
Cu1 0.0181(7) 0.0203(8) 0.0818(12) -0.0003(8) 0.0032(7) -0.0010(7)
Cu4 0.0084(7) 0.0090(7) 0.0624(10) 0.0009(7) 0.0019(6) 0.0014(5)
Cu5 0.0205(7) 0.0197(8) 0.0633(10) 0.0045(7) 0.0039(7) 0.0016(6)
Cu6 0.0101(7) 0.0101(8) 0.1004(13) -0.0061(8) 0.0062(8) -0.0015(6)
N1 0.028(3) 0.026(3) 0.039(3) -0.002(3) 0.002(3) -0.003(3)
N2 0.023(2) 0.025(3) 0.037(3) -0.001(3) 0.001(3) 0.001(2)
N3 0.017(2) 0.019(3) 0.037(3) 0.000(3) -0.001(2) -0.001(2)
N4 0.021(2) 0.023(3) 0.040(3) -0.001(3) 0.000(3) 0.003(2)
O1 0.036(3) 0.027(3) 0.055(3) -0.003(3) 0.002(3) -0.002(3)
O2 0.035(4) 0.048(5) 0.115(6) -0.001(4) 0.006(4) 0.003(4)
O3 0.025(2) 0.025(2) 0.063(3) -0.002(2) -0.001(2) -0.002(2)
O4 0.030(4) 0.023(4) 0.060(5) -0.009(4) 0.003(4) 0.005(3)
O5 0.043(4) 0.043(4) 0.144(6) 0.014(5) -0.011(4) 0.007(4)
O6 0.056(5) 0.085(6) 0.083(4) -0.017(5) 0.017(4) -0.013(5)
O7 0.027(4) 0.024(4) 0.059(4) 0.003(4) 0.002(3) -0.004(3)
O8 0.026(2) 0.023(2) 0.049(3) 0.003(2) 0.004(2) 0.003(2)
O9 0.023(3) 0.032(4) 0.075(5) 0.003(4) 0.002(4) 0.002(3)
O10 0.032(3) 0.026(3) 0.051(3) -0.001(3) 0.002(3) 0.001(3)
O11 0.025(3) 0.031(4) 0.069(5) 0.007(4) 0.004(3) 0.000(3)
O12 0.039(5) 0.057(5) 0.054(4) 0.004(4) 0.003(4) 0.012(4)
O13 0.019(3) 0.017(4) 0.056(4) -0.005(3) -0.001(3) 0.005(3)
O14 0.014(3) 0.016(3) 0.040(3) 0.001(3) -0.001(3) -0.001(2)
O15 0.018(3) 0.024(4) 0.074(5) -0.001(4) 0.005(4) -0.002(3)
O16 0.016(3) 0.018(3) 0.053(3) -0.001(3) 0.001(3) 0.004(2)
O17 0.037(5) 0.056(5) 0.059(4) 0.011(4) 0.009(4) 0.005(4)
O18 0.022(3) 0.026(4) 0.075(5) -0.006(4) -0.006(3) -0.002(3)
O19 0.013(2) 0.015(2) 0.047(3) 0.000(2) -0.003(2) 0.002(2)
O20 0.018(3) 0.015(4) 0.063(4) 0.007(3) 0.009(3) -0.001(3)
O21 0.021(3) 0.017(4) 0.064(5) 0.003(3) 0.011(3) 0.001(3)
O22 0.012(3) 0.014(3) 0.039(3) 0.000(3) 0.002(2) -0.003(2)
O23 0.062(5) 0.073(6) 0.092(4) -0.040(5) 0.029(4) -0.019(5)
O24 0.062(5) 0.104(6) 0.199(6) -0.007(5) 0.010(5) 0.038(4)

loop_
_atom_type_symbol
_atom_type_description
_atom_type_scat_dispersion_real
_atom_type_scat_dispersion_imag
_atom_type_scat_source
C C 0.0033 0.0016 'International Tables Vol C Tables 4.2.6.8 and 6.1.1.4'
H H 0.0000 0.0000 'International Tables Vol C Tables 4.2.6.8 and 6.1.1.4'
Cu Cu 0.3201 1.2651 'International Tables Vol C Tables 4.2.6.8 and 6.1.1.4'
N N 0.0061 0.0033 'International Tables Vol C Tables 4.2.6.8 and 6.1.1.4'
O O 0.0106 0.0060 'International Tables Vol C Tables 4.2.6.8 and 6.1.1.4'

loop_
_geom_angle_atom_site_label_1
_geom_angle_atom_site_label_2
_geom_angle_atom_site_label_3
_geom_angle
_geom_angle_site_symmetry_1
_geom_angle_site_symmetry_3
C2 C1 N1 121.3(10) . .
C2 C1 H1 119.4 . .
N1 C1 H1 119.4 . .
C3 C2 C1 122.2(10) . .
C3 C2 H2 118.9 . .
C1 C2 H2 118.9 . .
C2 C3 C4 116.3(10) . .
C2 C3 C6 119.9(10) . .
C4 C3 C6 123.7(10) . .
C3 C4 C5 121.0(10) . .
C3 C4 H4 119.5 . .
C5 C4 H4 119.5 . .
N1 C5 C4 123.0(10) . .
N1 C5 H5 118.5 . .
C4 C5 H5 118.5 . .
C7 C6 C11 117.0(10) . .
C7 C6 C3 121.3(10) . .
C11 C6 C3 121.7(9) . .
C8 C7 C6 122.5(10) . .
C8 C7 H7 118.8 . .
C6 C7 H7 118.8 . .
C7 C8 C9 119.3(10) . .
C7 C8 C12 118.5(10) . .
C9 C8 C12 122.3(10) . .
C10 C9 C8 120.3(10) . .
C10 C9 H9 119.8 . .
C8 C9 H9 119.8 . .
C9 C10 C11 121.3(10) . .
C9 C10 C13 120.7(10) . .
C11 C10 C13 118.0(9) . .
C10 C11 C6 119.6(10) . .
C10 C11 H11 120.2 . .
C6 C11 H11 120.2 . .
O1 C12 O2 125.3(11) . .
O1 C12 C8 117.8(10) . .
O2 C12 C8 116.7(11) . .
O4 C13 O3 124.4(10) . .
O4 C13 C10 119.0(10) . .
O3 C13 C10 116.7(9) . .
N2 C14 C15 120.0(10) . .
N2 C14 H14 120.0 . .
C15 C14 H14 120.0 . .
C16 C15 C14 120.9(10) . .
C16 C15 H15 119.6 . .
C14 C15 H15 119.6 . .
C15 C16 C17 116.5(10) . .
C15 C16 C19 122.8(9) . .
C17 C16 C19 120.7(9) . .
C18 C17 C16 121.2(10) . .
C18 C17 H17 119.4 . .
C16 C17 H17 119.4 . .
N2 C18 C17 122.7(10) . .
N2 C18 H18 118.6 . .
C17 C18 H18 118.6 . .
C20 C19 C24 119.7(9) . .
C20 C19 C16 121.6(9) . .
C24 C19 C16 118.6(9) . .
C19 C20 C21 119.4(10) . .
C19 C20 H20 120.3 . .
C21 C20 H20 120.3 . .
C22 C21 C20 120.7(10) . .
C22 C21 C25 119.5(9) . .
C20 C21 C25 119.7(9) . .
C21 C22 C23 119.0(10) . .
C21 C22 H22 120.5 . .
C23 C22 H22 120.5 . .
C24 C23 C22 120.5(10) . .
C24 C23 C26 120.1(10) . .
C22 C23 C26 119.4(9) . .
C23 C24 C19 120.5(10) . .
C23 C24 H24 119.8 . .
C19 C24 H24 119.8 . .
O7 C25 O8 123.6(10) . .
O7 C25 C21 119.0(9) . .
O8 C25 C21 117.4(9) . .
O9 C26 O10 124.5(10) . .
O9 C26 C23 120.4(10) . .
O10 C26 C23 115.2(9) . .
N3 C27 C28 121.2(10) . .
N3 C27 H27 119.4 . .
C28 C27 H27 119.4 . .
C27 C28 C29 121.7(10) . .
C27 C28 H28 119.1 . .
C29 C28 H28 119.1 . .
C28 C29 C30 115.1(9) . .
C28 C29 C32 120.1(9) . .
C30 C29 C32 124.7(9) . .
C31 C30 C29 120.3(10) . .
C31 C30 H30 119.8 . .
C29 C30 H30 119.8 . .
N3 C31 C30 124.4(10) . .
N3 C31 H31 117.8 . .
C30 C31 H31 117.8 . .
C33 C32 C37 117.3(9) . .
C33 C32 C29 119.5(9) . .
C37 C32 C29 123.2(9) . .
C34 C33 C32 122.5(9) . .
C34 C33 H33 118.7 . .
C32 C33 H33 118.7 . .
C33 C34 C35 119.4(9) . .
C33 C34 C39 120.9(9) . .
C35 C34 C39 119.8(9) . .
C34 C35 C36 120.0(9) . .
C34 C35 H35 120.0 . .
C36 C35 H35 120.0 . .
C37 C36 C35 119.4(9) . .
C37 C36 C38 121.2(9) . .
C35 C36 C38 119.4(9) . .
C36 C37 C32 121.4(9) . .
C36 C37 H37 119.3 . .
C32 C37 H37 119.3 . .
O14 C38 O13 122.5(9) . .
O14 C38 C36 118.2(9) . .
O13 C38 C36 119.1(9) . .
O15 C39 O16 125.7(10) . .
O15 C39 C34 121.3(9) . .
O16 C39 C34 113.0(9) . .
N4 C40 C41 123.2(10) . .
N4 C40 H40 118.4 . .
C41 C40 H40 118.4 . .
C42 C41 C40 121.1(10) . .
C42 C41 H41 119.5 . .
C40 C41 H41 119.5 . .
C41 C42 C43 116.1(9) . .
C41 C42 C45 123.6(9) . .
C43 C42 C45 120.4(9) . .
C42 C43 C44 121.6(10) . .
C42 C43 H43 119.2 . .
C44 C43 H43 119.2 . .
N4 C44 C43 120.5(10) . .
N4 C44 H44 119.7 . .
C43 C44 H44 119.7 . .
C46 C45 C50 117.1(9) . .
C46 C45 C42 122.4(9) . .
C50 C45 C42 120.5(9) . .
C45 C46 C47 121.6(9) . .
C45 C46 H46 119.2 . .
C47 C46 H46 119.2 . .
C48 C47 C46 119.3(9) . .
C48 C47 C51 121.2(8) . .
C46 C47 C51 119.4(8) . .
C49 C48 C47 120.5(9) . .
C49 C48 H48 119.7 . .
C47 C48 H48 119.7 . .
C48 C49 C50 118.6(9) . .
C48 C49 C52 121.3(8) . .
C50 C49 C52 119.9(9) . .
C49 C50 C45 122.8(9) . .
C49 C50 H50 118.6 . .
C45 C50 H50 118.6 . .
O20 C51 O19 124.6(9) . .
O20 C51 C47 119.6(9) . .
O19 C51 C47 115.8(8) . .
O21 C52 O22 125.4(9) . .
O21 C52 C49 120.2(9) . .
O22 C52 C49 114.3(8) . .
O1 Cu1 O5 86.4(3) 2 .
O1 Cu1 O3 167.0(3) 2 .
O5 Cu1 O3 91.9(3) . .
O1 Cu1 N2 88.2(3) 2 .
O5 Cu1 N2 164.6(4) . .
O3 Cu1 N2 90.2(3) . .
O1 Cu1 O6 92.4(3) 2 .
O5 Cu1 O6 102.3(4) . .
O3 Cu1 O6 100.6(3) . .
N2 Cu1 O6 92.3(3) . .
O19 Cu4 O16 175.6(3) . 3_577
O19 Cu4 O18 91.3(3) . .
O16 Cu4 O18 88.4(3) 3_577 .
O19 Cu4 N3 89.9(3) . .
O16 Cu4 N3 88.8(3) 3_577 .
O18 Cu4 N3 157.6(3) . .
O19 Cu4 O17 93.9(3) . .
O16 Cu4 O17 90.4(3) 3_577 .
O18 Cu4 O17 106.2(3) . .
N3 Cu4 O17 96.0(3) . .
O8 Cu5 O10 162.0(3) . 2_645
O8 Cu5 O11 93.9(3) . .
O10 Cu5 O11 90.4(3) 2_645 .
O8 Cu5 N1 87.0(3) . 1_655
O10 Cu5 N1 89.2(3) 2_645 1_655
O11 Cu5 N1 178.1(3) . 1_655
O8 Cu5 O12 88.2(3) . .
O10 Cu5 O12 109.4(3) 2_645 .
O11 Cu5 O12 87.4(3) . .
N1 Cu5 O12 91.0(3) 1_655 .
O24 Cu6 O14 88.9(4) . 1_655
O24 Cu6 O22 86.6(4) . 3_667
O14 Cu6 O22 158.7(3) 1_655 3_667
O24 Cu6 N4 164.5(5) . .
O14 Cu6 N4 91.1(3) 1_655 .
O22 Cu6 N4 87.9(3) 3_667 .
O24 Cu6 O23 104.7(4) . .
O14 Cu6 O23 94.4(3) 1_655 .
O22 Cu6 O23 106.9(3) 3_667 .
N4 Cu6 O23 90.7(3) . .
C5 N1 C1 115.9(9) . .
C5 N1 Cu5 120.7(7) . 1_455
C1 N1 Cu5 122.4(7) . 1_455
C18 N2 C14 118.7(9) . .
C18 N2 Cu1 118.5(7) . .
C14 N2 Cu1 122.3(7) . .
C31 N3 C27 117.1(9) . .
C31 N3 Cu4 126.4(7) . .
C27 N3 Cu4 116.4(7) . .
C40 N4 C44 117.5(9) . .
C40 N4 Cu6 126.3(7) . .
C44 N4 Cu6 116.1(7) . .
C12 O1 Cu1 131.7(8) . 2_545
C13 O3 Cu1 128.2(7) . .
Cu1 O5 H5B 108.4 . .
Cu1 O5 H5A 108.6 . .
H5B O5 H5A 108.3 . .
Cu1 O6 H6A 109.0 . .
Cu1 O6 H6B 108.7 . .
H6A O6 H6B 108.2 . .
C25 O8 Cu5 128.1(7) . .
C26 O10 Cu5 134.7(7) . 2_655
Cu5 O11 H11B 109.2 . .
Cu5 O11 H11A 109.9 . .
H11B O11 H11A 109.8 . .
Cu5 O12 H12A 109.2 . .
Cu5 O12 H12 109.8 . .
H12A O12 H12 109.8 . .
C38 O14 Cu6 129.7(6) . 1_455
C39 O16 Cu4 130.2(6) . 3_577
Cu4 O17 H17B 109.2 . .
Cu4 O17 H17A 107.5 . .
H17B O17 H17A 141.4 . .
Cu4 O18 H18B 109.1 . .
Cu4 O18 H18A 109.9 . .
H18B O18 H18A 109.8 . .
C51 O19 Cu4 128.1(6) . .
C52 O22 Cu6 131.7(6) . 3_667
Cu6 O23 H23A 109.1 . .
Cu6 O23 H23B 116.5 . .
H23A O23 H23B 127.4 . .
Cu6 O24 H24B 110.8 . .
Cu6 O24 H24C 107.7 . .
H24B O24 H24C 108.3 . .

loop_
_geom_bond_atom_site_label_1
_geom_bond_atom_site_label_2
_geom_bond_distance
_geom_bond_site_symmetry_2
C1 C2 1.361(13) .
C1 N1 1.384(12) .
C1 H1 0.9300 .
C2 C3 1.369(13) .
C2 H2 0.9300 .
C3 C4 1.368(13) .
C3 C6 1.466(13) .
C4 C5 1.368(13) .
C4 H4 0.9300 .
C5 N1 1.351(12) .
C5 H5 0.9300 .
C6 C7 1.398(13) .
C6 C11 1.435(13) .
C7 C8 1.381(13) .
C7 H7 0.9300 .
C8 C9 1.403(13) .
C8 C12 1.509(14) .
C9 C10 1.358(13) .
C9 H9 0.9300 .
C10 C11 1.401(13) .
C10 C13 1.486(13) .
C11 H11 0.9300 .
C12 O1 1.227(12) .
C12 O2 1.248(12) .
C13 O4 1.252(11) .
C13 O3 1.286(11) .
C14 N2 1.346(12) .
C14 C15 1.416(13) .
C14 H14 0.9300 .
C15 C16 1.365(13) .
C15 H15 0.9300 .
C16 C17 1.379(13) .
C16 C19 1.507(13) .
C17 C18 1.358(13) .
C17 H17 0.9300 .
C18 N2 1.327(12) .
C18 H18 0.9300 .
C19 C20 1.383(12) .
C19 C24 1.404(13) .
C20 C21 1.395(13) .
C20 H20 0.9300 .
C21 C22 1.380(13) .
C21 C25 1.494(13) .
C22 C23 1.407(13) .
C22 H22 0.9300 .
C23 C24 1.353(13) .
C23 C26 1.511(14) .
C24 H24 0.9300 .
C25 O7 1.279(11) .
C25 O8 1.280(11) .
C26 O9 1.241(12) .
C26 O10 1.278(11) .
C27 N3 1.353(12) .
C27 C28 1.379(13) .
C27 H27 0.9300 .
C28 C29 1.386(12) .
C28 H28 0.9300 .
C29 C30 1.399(13) .
C29 C32 1.472(12) .
C30 C31 1.353(12) .
C30 H30 0.9300 .
C31 N3 1.324(11) .
C31 H31 0.9300 .
C32 C33 1.383(12) .
C32 C37 1.392(12) .
C33 C34 1.373(12) .
C33 H33 0.9300 .
C34 C35 1.380(12) .
C34 C39 1.508(13) .
C35 C36 1.391(12) .
C35 H35 0.9300 .
C36 C37 1.385(12) .
C36 C38 1.475(13) .
C37 H37 0.9300 .
C38 O14 1.265(11) .
C38 O13 1.279(11) .
C39 O15 1.227(11) .
C39 O16 1.265(11) .
C40 N4 1.321(12) .
C40 C41 1.373(13) .
C40 H40 0.9300 .
C41 C42 1.374(13) .
C41 H41 0.9300 .
C42 C43 1.378(12) .
C42 C45 1.462(12) .
C43 C44 1.387(13) .
C43 H43 0.9300 .
C44 N4 1.376(12) .
C44 H44 0.9300 .
C45 C46 1.383(12) .
C45 C50 1.379(12) .
C46 C47 1.392(12) .
C46 H46 0.9300 .
C47 C48 1.382(12) .
C47 C51 1.514(12) .
C48 C49 1.377(12) .
C48 H48 0.9300 .
C49 C50 1.386(12) .
C49 C52 1.496(13) .
C50 H50 0.9300 .
C51 O20 1.241(11) .
C51 O19 1.261(11) .
C52 O21 1.249(11) .
C52 O22 1.272(10) .
Cu1 O1 1.933(7) 2
Cu1 O5 1.943(8) .
Cu1 O3 1.943(7) .
Cu1 N2 2.035(8) .
Cu1 O6 2.271(9) .
Cu4 O19 1.951(6) .
Cu4 O16 1.960(6) 3_577
Cu4 O18 1.963(7) .
Cu4 N3 2.034(8) .
Cu4 O17 2.246(8) .
Cu5 O8 1.937(7) .
Cu5 O10 1.945(7) 2_645
Cu5 O11 1.947(7) .
Cu5 N1 1.971(8) 1_655
Cu5 O12 2.333(8) .
Cu6 O24 1.838(9) .
Cu6 O14 1.939(6) 1_655
Cu6 O22 1.948(6) 3_667
Cu6 N4 2.007(8) .
Cu6 O23 2.300(9) .
N1 Cu5 1.971(8) 1_455
O1 Cu1 1.933(7) 2_545
O5 H5B 0.8494 .
O5 H5A 0.8503 .
O6 H6A 0.8504 .
O6 H6B 0.8497 .
O10 Cu5 1.945(7) 2_655
O11 H11B 0.8500 .
O11 H11A 0.8194 .
O12 H12A 0.8506 .
O12 H12 0.8196 .
O14 Cu6 1.939(6) 1_455
O16 Cu4 1.960(6) 3_577
O17 H17B 0.8495 .
O17 H17A 0.8712 .
O18 H18B 0.8506 .
O18 H18A 0.8203 .
O22 Cu6 1.948(6) 3_667
O23 H23A 0.8499 .
O23 H23B 0.8861 .
O24 H24B 0.8503 .
O24 H24C 0.8500 .

loop_
_geom_torsion_atom_site_label_1
_geom_torsion_atom_site_label_2
_geom_torsion_atom_site_label_3
_geom_torsion_atom_site_label_4
_geom_torsion
_geom_torsion_site_symmetry_4
N1 C1 C2 C3 3.6(17) .
C1 C2 C3 C4 -5.1(16) .
C1 C2 C3 C6 170.9(10) .
C2 C3 C4 C5 3.0(16) .
C6 C3 C4 C5 -172.9(10) .
C3 C4 C5 N1 0.8(17) .
C2 C3 C6 C7 -28.6(16) .
C4 C3 C6 C7 147.2(11) .
C2 C3 C6 C11 152.3(10) .
C4 C3 C6 C11 -31.9(16) .
C11 C6 C7 C8 -0.4(16) .
C3 C6 C7 C8 -179.5(10) .
C6 C7 C8 C9 1.6(16) .
C6 C7 C8 C12 179.9(10) .
C7 C8 C9 C10 -0.6(16) .
C12 C8 C9 C10 -178.8(10) .
C8 C9 C10 C11 -1.7(16) .
C8 C9 C10 C13 -179.4(10) .
C9 C10 C11 C6 3.0(16) .
C13 C10 C11 C6 -179.2(9) .
C7 C6 C11 C10 -1.9(15) .
C3 C6 C11 C10 177.2(10) .
C7 C8 C12 O1 -4.2(16) .
C9 C8 C12 O1 174.0(10) .
C7 C8 C12 O2 171.3(11) .
C9 C8 C12 O2 -10.5(17) .
C9 C10 C13 O4 178.9(10) .
C11 C10 C13 O4 1.1(16) .
C9 C10 C13 O3 -2.3(16) .
C11 C10 C13 O3 179.9(10) .
N2 C14 C15 C16 -1.9(16) .
C14 C15 C16 C17 3.2(15) .
C14 C15 C16 C19 -177.7(9) .
C15 C16 C17 C18 -2.2(16) .
C19 C16 C17 C18 178.6(10) .
C16 C17 C18 N2 -0.1(17) .
C15 C16 C19 C20 -38.4(15) .
C17 C16 C19 C20 140.7(10) .
C15 C16 C19 C24 143.5(10) .
C17 C16 C19 C24 -37.4(15) .
C24 C19 C20 C21 1.9(15) .
C16 C19 C20 C21 -176.2(9) .
C19 C20 C21 C22 -1.8(15) .
C19 C20 C21 C25 178.0(9) .
C20 C21 C22 C23 -0.7(15) .
C25 C21 C22 C23 179.5(9) .
C21 C22 C23 C24 3.1(16) .
C21 C22 C23 C26 -179.4(9) .
C22 C23 C24 C19 -3.1(16) .
C26 C23 C24 C19 179.5(9) .
C20 C19 C24 C23 0.5(16) .
C16 C19 C24 C23 178.7(9) .
C22 C21 C25 O7 -167.9(10) .
C20 C21 C25 O7 12.3(15) .
C22 C21 C25 O8 11.7(15) .
C20 C21 C25 O8 -168.1(9) .
C24 C23 C26 O9 -174.0(10) .
C22 C23 C26 O9 8.6(16) .
C24 C23 C26 O10 4.8(15) .
C22 C23 C26 O10 -172.7(9) .
N3 C27 C28 C29 2.3(16) .
C27 C28 C29 C30 0.9(15) .
C27 C28 C29 C32 -179.9(9) .
C28 C29 C30 C31 -2.7(15) .
C32 C29 C30 C31 178.1(10) .
C29 C30 C31 N3 1.6(17) .
C28 C29 C32 C33 28.8(15) .
C30 C29 C32 C33 -152.1(10) .
C28 C29 C32 C37 -150.6(10) .
C30 C29 C32 C37 28.5(16) .
C37 C32 C33 C34 -2.0(15) .
C29 C32 C33 C34 178.6(9) .
C32 C33 C34 C35 3.0(16) .
C32 C33 C34 C39 -177.6(9) .
C33 C34 C35 C36 -2.1(15) .
C39 C34 C35 C36 178.5(9) .
C34 C35 C36 C37 0.3(15) .
C34 C35 C36 C38 -178.3(9) .
C35 C36 C37 C32 0.6(15) .
C38 C36 C37 C32 179.3(9) .
C33 C32 C37 C36 0.2(15) .
C29 C32 C37 C36 179.6(9) .
C37 C36 C38 O14 -169.9(9) .
C35 C36 C38 O14 8.7(14) .
C37 C36 C38 O13 5.3(15) .
C35 C36 C38 O13 -176.1(9) .
C33 C34 C39 O15 -169.9(10) .
C35 C34 C39 O15 9.5(16) .
C33 C34 C39 O16 8.7(14) .
C35 C34 C39 O16 -172.0(9) .
N4 C40 C41 C42 2.9(17) .
C40 C41 C42 C43 -3.0(15) .
C40 C41 C42 C45 176.7(10) .
C41 C42 C43 C44 0.2(15) .
C45 C42 C43 C44 -179.5(9) .
C42 C43 C44 N4 2.8(16) .
C41 C42 C45 C46 36.6(15) .
C43 C42 C45 C46 -143.7(10) .
C41 C42 C45 C50 -142.9(10) .
C43 C42 C45 C50 36.8(15) .
C50 C45 C46 C47 -1.4(15) .
C42 C45 C46 C47 179.0(9) .
C45 C46 C47 C48 2.4(15) .
C45 C46 C47 C51 -179.7(9) .
C46 C47 C48 C49 -2.1(15) .
C51 C47 C48 C49 -179.9(9) .
C47 C48 C49 C50 0.8(14) .
C47 C48 C49 C52 176.5(9) .
C48 C49 C50 C45 0.2(15) .
C52 C49 C50 C45 -175.6(9) .
C46 C45 C50 C49 0.1(15) .
C42 C45 C50 C49 179.6(9) .
C48 C47 C51 O20 173.7(9) .
C46 C47 C51 O20 -4.2(15) .
C48 C47 C51 O19 -3.6(14) .
C46 C47 C51 O19 178.5(9) .
C48 C49 C52 O21 -6.8(15) .
C50 C49 C52 O21 168.9(9) .
C48 C49 C52 O22 169.1(9) .
C50 C49 C52 O22 -15.2(14) .
C4 C5 N1 C1 -2.4(15) .
C4 C5 N1 Cu5 166.5(8) 1_455
C2 C1 N1 C5 0.3(15) .
C2 C1 N1 Cu5 -168.4(8) 1_455
C17 C18 N2 C14 1.6(16) .
C17 C18 N2 Cu1 -170.0(8) .
C15 C14 N2 C18 -0.6(15) .
C15 C14 N2 Cu1 170.6(7) .
C30 C31 N3 C27 1.6(16) .
C30 C31 N3 Cu4 -174.4(8) .
C28 C27 N3 C31 -3.5(15) .
C28 C27 N3 Cu4 172.9(8) .
C41 C40 N4 C44 0.2(16) .
C41 C40 N4 Cu6 -175.6(8) .
C43 C44 N4 C40 -3.0(15) .
C43 C44 N4 Cu6 173.3(7) .
O2 C12 O1 Cu1 -4.4(19) 2_545
C8 C12 O1 Cu1 170.7(7) 2_545
O4 C13 O3 Cu1 0.2(17) .
C10 C13 O3 Cu1 -178.5(7) .
O7 C25 O8 Cu5 -13.9(16) .
C21 C25 O8 Cu5 166.5(6) .
O9 C26 O10 Cu5 -4.1(18) 2_655
C23 C26 O10 Cu5 177.1(7) 2_655
O13 C38 O14 Cu6 -7.5(15) 1_455
C36 C38 O14 Cu6 167.6(6) 1_455
O15 C39 O16 Cu4 5.6(17) 3_577
C34 C39 O16 Cu4 -172.9(6) 3_577
O20 C51 O19 Cu4 0.7(16) .
C47 C51 O19 Cu4 177.8(6) .
O21 C52 O22 Cu6 -5.7(16) 3_667
C49 C52 O22 Cu6 178.7(6) 3_667

loop_
_platon_squeeze_void_nr
_platon_squeeze_void_average_x
_platon_squeeze_void_average_y
_platon_squeeze_void_average_z
_platon_squeeze_void_volume
_platon_squeeze_void_count_electrons
_platon_squeeze_void_content
1 0.115 0.517 0.080 11 4 ' '
2 0.080 0.673 0.091 20 8 ' '
3 0.661 0.798 0.208 32 10 ' '
4 0.339 0.298 0.292 32 10 ' '
5 0.920 0.173 0.408 20 8 ' '
6 0.885 0.017 0.420 11 4 ' '
7 0.080 0.827 0.591 20 8 ' '
8 0.115 0.983 0.580 11 4 ' '
9 0.661 0.702 0.708 32 10 ' '
10 0.339 0.202 0.792 32 10 ' '
11 0.920 0.327 0.909 20 8 ' '
12 0.885 0.483 0.920 11 4 ' '
